data_7200591
loop_
_publ_author_name
'Niu, Cao-Yuan'
'Wu, Ben-Lai'
'Zheng, Xian-Fu'
'Wan, Xin-Sheng'
'Zhang, Hong-Yun'
'Niu, Yun-Yin'
'Meng, Lu-Yan'

_publ_section_title
;
 Counteranion's effects on the structures of supramolecular silver
 coordination compounds of one asymmetric and one biting organic
 ligands
;
_journal_issue 7
_journal_name_full CrystEngComm
_journal_page_first 1373
_journal_paper_doi 10.1039/b818745b
_journal_volume 11
_journal_year 2009
_chemical_formula_sum 'C24 H18 Ag N7 O5'
_chemical_formula_weight 592.32
_chemical_name_systematic
;
?
;
_space_group_IT_number 15
_symmetry_cell_setting monoclinic
_symmetry_space_group_name_Hall '-C 2yc'
_symmetry_space_group_name_H-M 'C 1 2/c 1'
_atom_sites_solution_hydrogens geom
_atom_sites_solution_primary direct
_atom_sites_solution_secondary difmap
_audit_creation_method SHELXL-97
_cell_angle_alpha 90.00
_cell_angle_beta 116.001(2)
_cell_angle_gamma 90.00
_cell_formula_units_Z 4
_cell_length_a 25.012(3)
_cell_length_b 6.9639(8)
_cell_length_c 15.0061(18)
_cell_measurement_temperature 173(2)
_cell_measurement_theta_max 25.49
_cell_measurement_theta_min 2.76
_cell_volume 2349.2(5)
_computing_cell_refinement 'Bruker SMART'
_computing_data_collection 'Bruker SMART'
_computing_data_reduction 'Bruker SAINT'
_computing_molecular_graphics 'Bruker SHELXTL'
_computing_publication_material 'Bruker SHELXTL'
_computing_structure_refinement 'SHELXL-97 (Sheldrick, 1997)'
_computing_structure_solution 'SHELXS-97 (Sheldrick, 1990)'
_diffrn_ambient_temperature 173(2)
_diffrn_measured_fraction_theta_full 0.999
_diffrn_measured_fraction_theta_max 0.999
_diffrn_measurement_device_type 'CCD area detector'
_diffrn_measurement_method 'phi and omega scans'
_diffrn_radiation_monochromator graphite
_diffrn_radiation_source 'fine-focus sealed tube'
_diffrn_radiation_type MoK\a
_diffrn_radiation_wavelength 0.71073
_diffrn_reflns_av_R_equivalents 0.0217
_diffrn_reflns_av_sigmaI/netI 0.0238
_diffrn_reflns_limit_h_max 25
_diffrn_reflns_limit_h_min -30
_diffrn_reflns_limit_k_max 8
_diffrn_reflns_limit_k_min -8
_diffrn_reflns_limit_l_max 18
_diffrn_reflns_limit_l_min -14
_diffrn_reflns_number 6295
_diffrn_reflns_theta_full 25.49
_diffrn_reflns_theta_max 25.49
_diffrn_reflns_theta_min 2.76
_exptl_absorpt_coefficient_mu 0.910
_exptl_absorpt_correction_T_max 0.9474
_exptl_absorpt_correction_T_min 0.6111
_exptl_absorpt_correction_type multi-scan
_exptl_absorpt_process_details sadabs
_exptl_crystal_colour colourless
_exptl_crystal_density_diffrn 1.675
_exptl_crystal_density_method 'not measured'
_exptl_crystal_description prism
_exptl_crystal_F_000 1192
_exptl_crystal_size_max 0.60
_exptl_crystal_size_mid 0.10
_exptl_crystal_size_min 0.06
_refine_diff_density_max 0.667
_refine_diff_density_min -0.439
_refine_diff_density_rms 0.053
_refine_ls_extinction_coef 0.00181(16)
_refine_ls_extinction_expression Fc^*^=kFc[1+0.001xFc^2^\l^3^/sin(2\q)]^-1/4^
_refine_ls_extinction_method SHELXL
_refine_ls_goodness_of_fit_ref 1.014
_refine_ls_hydrogen_treatment mixed
_refine_ls_matrix_type full
_refine_ls_number_parameters 188
_refine_ls_number_reflns 2181
_refine_ls_number_restraints 2
_refine_ls_restrained_S_all 1.014
_refine_ls_R_factor_all 0.0253
_refine_ls_R_factor_gt 0.0231
_refine_ls_shift/su_max 0.001
_refine_ls_shift/su_mean 0.000
_refine_ls_structure_factor_coef Fsqd
_refine_ls_weighting_details 'calc w=1/[\s^2^(Fo^2^)+(0.0256P)^2^+2.9545P] where P=(Fo^2^+2Fc^2^)/3'
_refine_ls_weighting_scheme calc
_refine_ls_wR_factor_gt 0.0563
_refine_ls_wR_factor_ref 0.0581
_reflns_number_gt 2036
_reflns_number_total 2181
_reflns_threshold_expression >2sigma(I)
_cod_data_source_file b818745b.txt
_cod_data_source_block 3
_cod_original_sg_symbol_H-M c2/c
_cod_database_code 7200591

loop_
_symmetry_equiv_pos_as_xyz
'x, y, z'
'-x, y, -z+1/2'
'x+1/2, y+1/2, z'
'-x+1/2, y+1/2, -z+1/2'
'-x, -y, -z'
'x, -y, z-1/2'
'-x+1/2, -y+1/2, -z'
'x+1/2, -y+1/2, z-1/2'

loop_
_atom_site_label
_atom_site_type_symbol
_atom_site_fract_x
_atom_site_fract_y
_atom_site_fract_z
_atom_site_U_iso_or_equiv
_atom_site_adp_type
_atom_site_occupancy
_atom_site_symmetry_multiplicity
_atom_site_calc_flag
_atom_site_refinement_flags
_atom_site_disorder_assembly
_atom_site_disorder_group
O2 O -0.0203(15) 0.151(2) -0.249(4) 0.071(8) Uani 0.25 1 d PD . .
O2' O -0.0037(15) 0.168(3) -0.239(2) 0.045(8) Uani 0.25 1 d P . .
Ag1 Ag 0.0000 0.53979(3) -0.2500 0.04272(11) Uani 1 2 d S . .
O1 O 0.22474(7) 0.4723(2) 0.53074(11) 0.0462(4) Uani 1 1 d . . .
O3 O -0.03731(12) -0.1022(3) -0.2332(2) 0.0885(7) Uani 1 1 d . . .
N1 N 0.04604(8) 0.5178(2) -0.08858(13) 0.0365(4) Uani 1 1 d . . .
N2 N 0.20363(8) 0.3468(3) 0.37935(13) 0.0408(4) Uani 1 1 d D . .
N3 N 0.15651(10) 0.9370(3) 0.48833(17) 0.0569(5) Uani 1 1 d . . .
N4 N 0.0000 -0.0131(4) -0.2500 0.0549(8) Uani 1 2 d SD . .
C1 C 0.04305(9) 0.3630(3) -0.03791(15) 0.0378(5) Uani 1 1 d . . .
H1 H 0.0196 0.2571 -0.0740 0.045 Uiso 1 1 calc R . .
C2 C 0.07221(9) 0.3497(3) 0.06367(15) 0.0382(5) Uani 1 1 d . . .
H2 H 0.0683 0.2372 0.0962 0.046 Uiso 1 1 calc R . .
C3 C 0.10735(9) 0.5012(3) 0.11864(15) 0.0352(4) Uani 1 1 d . . .
C4 C 0.10989(9) 0.6628(3) 0.06614(15) 0.0394(5) Uani 1 1 d . . .
H4 H 0.1329 0.7708 0.1004 0.047 Uiso 1 1 calc R . .
C5 C 0.07898(9) 0.6657(3) -0.03551(16) 0.0406(5) Uani 1 1 d . . .
H5 H 0.0811 0.7780 -0.0698 0.049 Uiso 1 1 calc R . .
C6 C 0.14015(9) 0.4952(3) 0.22830(15) 0.0368(5) Uani 1 1 d . . .
C7 C 0.17623(9) 0.3436(3) 0.27875(15) 0.0405(5) Uani 1 1 d . . .
C8 C 0.19027(13) 0.1730(4) 0.23273(19) 0.0654(8) Uani 1 1 d . . .
H8A H 0.2298 0.1240 0.2773 0.098 Uiso 1 1 calc R . .
H8B H 0.1898 0.2102 0.1694 0.098 Uiso 1 1 calc R . .
H8C H 0.1605 0.0728 0.2213 0.098 Uiso 1 1 calc R . .
C9 C 0.13570(9) 0.6503(3) 0.28470(15) 0.0373(5) Uani 1 1 d . . .
H9 H 0.1118 0.7576 0.2514 0.045 Uiso 1 1 calc R . .
C10 C 0.16472(9) 0.6514(3) 0.38610(15) 0.0360(4) Uani 1 1 d . . .
C11 C 0.19972(9) 0.4899(3) 0.43968(16) 0.0373(5) Uani 1 1 d . . .
C12 C 0.15991(9) 0.8107(3) 0.44270(16) 0.0410(5) Uani 1 1 d . . .
H10 H 0.2263(9) 0.248(2) 0.4090(16) 0.048(7) Uiso 1 1 d D . .

loop_
_atom_site_aniso_label
_atom_site_aniso_U_11
_atom_site_aniso_U_22
_atom_site_aniso_U_33
_atom_site_aniso_U_23
_atom_site_aniso_U_13
_atom_site_aniso_U_12
O2 0.062(17) 0.013(4) 0.131(13) -0.002(6) 0.037(13) -0.007(6)
O2' 0.06(2) 0.038(7) 0.066(13) -0.019(6) 0.049(14) -0.022(7)
Ag1 0.05321(16) 0.04107(15) 0.02432(14) 0.000 0.00819(10) 0.000
O1 0.0485(9) 0.0595(10) 0.0244(8) 0.0020(7) 0.0104(7) 0.0078(7)
O3 0.1121(18) 0.0743(14) 0.1031(19) 0.0203(14) 0.0693(16) 0.0150(14)
N1 0.0382(9) 0.0389(9) 0.0278(9) 0.0016(7) 0.0103(7) 0.0032(7)
N2 0.0450(10) 0.0444(11) 0.0256(9) 0.0052(8) 0.0086(8) 0.0109(8)
N3 0.0677(14) 0.0550(13) 0.0501(13) -0.0058(10) 0.0277(11) 0.0052(10)
N4 0.093(2) 0.0338(15) 0.0277(14) 0.000 0.0166(15) 0.000
C1 0.0377(10) 0.0351(11) 0.0342(11) -0.0016(9) 0.0098(9) 0.0010(8)
C2 0.0407(11) 0.0351(11) 0.0356(11) 0.0057(9) 0.0140(9) 0.0035(9)
C3 0.0341(10) 0.0413(11) 0.0271(10) 0.0024(8) 0.0107(8) 0.0050(8)
C4 0.0419(11) 0.0397(11) 0.0303(11) -0.0007(9) 0.0101(9) -0.0058(9)
C5 0.0445(11) 0.0417(12) 0.0317(11) 0.0046(9) 0.0130(9) -0.0023(9)
C6 0.0365(10) 0.0421(11) 0.0280(11) 0.0033(8) 0.0108(9) 0.0004(8)
C7 0.0445(11) 0.0442(12) 0.0283(10) 0.0021(9) 0.0117(9) 0.0048(9)
C8 0.0833(19) 0.0620(17) 0.0351(13) -0.0013(12) 0.0113(13) 0.0300(14)
C9 0.0378(10) 0.0398(11) 0.0317(11) 0.0046(9) 0.0130(9) 0.0008(9)
C10 0.0350(10) 0.0411(11) 0.0312(10) 0.0000(9) 0.0139(8) -0.0007(8)
C11 0.0338(10) 0.0472(12) 0.0291(11) 0.0007(9) 0.0120(9) -0.0008(9)
C12 0.0405(11) 0.0471(13) 0.0342(11) 0.0020(10) 0.0153(9) 0.0005(9)

loop_
_atom_type_symbol
_atom_type_description
_atom_type_scat_dispersion_real
_atom_type_scat_dispersion_imag
_atom_type_scat_source
C C 0.0033 0.0016 'International Tables Vol C Tables 4.2.6.8 and 6.1.1.4'
Ag Ag -0.8971 1.1015 'International Tables Vol C Tables 4.2.6.8 and 6.1.1.4'
N N 0.0061 0.0033 'International Tables Vol C Tables 4.2.6.8 and 6.1.1.4'
O O 0.0106 0.0060 'International Tables Vol C Tables 4.2.6.8 and 6.1.1.4'
H H 0.0000 0.0000 'International Tables Vol C Tables 4.2.6.8 and 6.1.1.4'

loop_
_geom_angle_atom_site_label_1
_geom_angle_atom_site_label_2
_geom_angle_atom_site_label_3
_geom_angle
_geom_angle_site_symmetry_1
_geom_angle_site_symmetry_3
_geom_angle_publ_flag
O2' O2 O2 15.1(18) 2_554 2_554 ?
O2' O2 N4 76.1(17) 2_554 . ?
O2 O2 N4 65.6(14) 2_554 . ?
O2' O2' O2 30(6) 2_554 2_554 ?
O2' O2' N4 80.3(8) 2_554 . ?
O2 O2' N4 71(2) 2_554 . ?
N1 Ag1 N1 171.98(9) 2_554 . ?
N1 Ag1 O2' 83.0(6) 2_554 2_554 ?
N1 Ag1 O2' 89.0(6) . 2_554 ?
C1 N1 C5 116.97(18) . . ?
C1 N1 Ag1 123.50(14) . . ?
C5 N1 Ag1 119.53(14) . . ?
C7 N2 C11 126.56(18) . . ?
C7 N2 H10 116.8(16) . . ?
C11 N2 H10 116.6(16) . . ?
O3 N4 O3 119.7(3) . 2_554 ?
O3 N4 O2 144.0(16) . 2_554 ?
O3 N4 O2 96.1(15) 2_554 2_554 ?
O3 N4 O2 96.1(15) . . ?
O3 N4 O2 144.0(16) 2_554 . ?
O2 N4 O2 49(3) 2_554 . ?
O3 N4 O2' 128.5(11) . 2_554 ?
O3 N4 O2' 111.6(10) 2_554 2_554 ?
O2 N4 O2' 17.9(14) 2_554 2_554 ?
O2 N4 O2' 32.4(19) . 2_554 ?
O3 N4 O2' 111.6(10) . . ?
O3 N4 O2' 128.5(11) 2_554 . ?
O2 N4 O2' 32.4(19) 2_554 . ?
O2 N4 O2' 17.9(14) . . ?
O2' N4 O2' 19.4(16) 2_554 . ?
N1 C1 C2 123.29(19) . . ?
N1 C1 H1 118.4 . . ?
C2 C1 H1 118.4 . . ?
C1 C2 C3 119.81(19) . . ?
C1 C2 H2 120.1 . . ?
C3 C2 H2 120.1 . . ?
C2 C3 C4 116.88(19) . . ?
C2 C3 C6 122.37(19) . . ?
C4 C3 C6 120.74(19) . . ?
C5 C4 C3 119.8(2) . . ?
C5 C4 H4 120.1 . . ?
C3 C4 H4 120.1 . . ?
N1 C5 C4 123.2(2) . . ?
N1 C5 H5 118.4 . . ?
C4 C5 H5 118.4 . . ?
C7 C6 C9 117.58(19) . . ?
C7 C6 C3 122.76(19) . . ?
C9 C6 C3 119.65(18) . . ?
N2 C7 C6 119.19(19) . . ?
N2 C7 C8 114.93(19) . . ?
C6 C7 C8 125.9(2) . . ?
C7 C8 H8A 109.5 . . ?
C7 C8 H8B 109.5 . . ?
H8A C8 H8B 109.5 . . ?
C7 C8 H8C 109.5 . . ?
H8A C8 H8C 109.5 . . ?
H8B C8 H8C 109.5 . . ?
C10 C9 C6 122.00(19) . . ?
C10 C9 H9 119.0 . . ?
C6 C9 H9 119.0 . . ?
C9 C10 C12 121.44(19) . . ?
C9 C10 C11 120.93(19) . . ?
C12 C10 C11 117.60(18) . . ?
O1 C11 N2 120.51(19) . . ?
O1 C11 C10 125.9(2) . . ?
N2 C11 C10 113.59(18) . . ?
N3 C12 C10 179.5(3) . . ?

loop_
_geom_bond_atom_site_label_1
_geom_bond_atom_site_label_2
_geom_bond_distance
_geom_bond_site_symmetry_2
_geom_bond_publ_flag
O2 O2' 0.71(4) 2_554 ?
O2 O2 1.03(6) 2_554 ?
O2 N4 1.252(10) . ?
O2' O2' 0.43(3) 2_554 ?
O2' O2 0.71(4) 2_554 ?
O2' N4 1.282(18) . ?
Ag1 N1 2.1843(17) 2_554 ?
Ag1 N1 2.1843(17) . ?
Ag1 O2' 2.596(18) 2_554 ?
O1 C11 1.234(3) . ?
O3 N4 1.235(3) . ?
N1 C1 1.340(3) . ?
N1 C5 1.341(3) . ?
N2 C7 1.357(3) . ?
N2 C11 1.378(3) . ?
N2 H10 0.877(10) . ?
N3 C12 1.141(3) . ?
N4 O3 1.235(3) 2_554 ?
N4 O2 1.252(10) 2_554 ?
N4 O2' 1.282(18) 2_554 ?
C1 C2 1.375(3) . ?
C1 H1 0.9500 . ?
C2 C3 1.390(3) . ?
C2 H2 0.9500 . ?
C3 C4 1.391(3) . ?
C3 C6 1.483(3) . ?
C4 C5 1.375(3) . ?
C4 H4 0.9500 . ?
C5 H5 0.9500 . ?
C6 C7 1.380(3) . ?
C6 C9 1.406(3) . ?
C7 C8 1.491(3) . ?
C8 H8A 0.9800 . ?
C8 H8B 0.9800 . ?
C8 H8C 0.9800 . ?
C9 C10 1.369(3) . ?
C9 H9 0.9500 . ?
C10 C12 1.434(3) . ?
C10 C11 1.436(3) . ?

loop_
_geom_torsion_atom_site_label_1
_geom_torsion_atom_site_label_2
_geom_torsion_atom_site_label_3
_geom_torsion_atom_site_label_4
_geom_torsion
_geom_torsion_site_symmetry_1
_geom_torsion_site_symmetry_2
_geom_torsion_site_symmetry_3
_geom_torsion_site_symmetry_4
_geom_torsion_publ_flag
N1 Ag1 N1 C1 -22.95(16) 2_554 . . . ?
O2' Ag1 N1 C1 -26.7(6) 2_554 . . . ?
N1 Ag1 N1 C5 157.58(16) 2_554 . . . ?
O2' Ag1 N1 C5 153.9(6) 2_554 . . . ?
O2' O2 N4 O3 -178(5) 2_554 . . . ?
O2 O2 N4 O3 171(5) 2_554 . . . ?
O2' O2 N4 O3 -4(9) 2_554 . . 2_554 ?
O2 O2 N4 O3 -15(9) 2_554 . . 2_554 ?
O2' O2 N4 O2 12(3) 2_554 . . 2_554 ?
O2 O2 N4 O2' -12(3) 2_554 . . 2_554 ?
O2' O2 N4 O2' 32(7) 2_554 . . . ?
O2 O2 N4 O2' 20(4) 2_554 . . . ?
O2' O2' N4 O3 -153(9) 2_554 . . . ?
O2 O2' N4 O3 178(6) 2_554 . . . ?
O2' O2' N4 O3 33(10) 2_554 . . 2_554 ?
O2 O2' N4 O3 3(7) 2_554 . . 2_554 ?
O2' O2' N4 O2 29(7) 2_554 . . 2_554 ?
O2' O2' N4 O2 -121(13) 2_554 . . . ?
O2 O2' N4 O2 -151(7) 2_554 . . . ?
O2 O2' N4 O2' -29(7) 2_554 . . 2_554 ?
C5 N1 C1 C2 -0.7(3) . . . . ?
Ag1 N1 C1 C2 179.85(15) . . . . ?
N1 C1 C2 C3 -0.6(3) . . . . ?
C1 C2 C3 C4 1.3(3) . . . . ?
C1 C2 C3 C6 -179.68(19) . . . . ?
C2 C3 C4 C5 -0.8(3) . . . . ?
C6 C3 C4 C5 -179.78(19) . . . . ?
C1 N1 C5 C4 1.3(3) . . . . ?
Ag1 N1 C5 C4 -179.23(16) . . . . ?
C3 C4 C5 N1 -0.6(3) . . . . ?
C2 C3 C6 C7 50.3(3) . . . . ?
C4 C3 C6 C7 -130.8(2) . . . . ?
C2 C3 C6 C9 -130.8(2) . . . . ?
C4 C3 C6 C9 48.2(3) . . . . ?
C11 N2 C7 C6 -0.3(3) . . . . ?
C11 N2 C7 C8 177.9(2) . . . . ?
C9 C6 C7 N2 2.6(3) . . . . ?
C3 C6 C7 N2 -178.43(19) . . . . ?
C9 C6 C7 C8 -175.4(2) . . . . ?
C3 C6 C7 C8 3.6(4) . . . . ?
C7 C6 C9 C10 -1.5(3) . . . . ?
C3 C6 C9 C10 179.54(19) . . . . ?
C6 C9 C10 C12 179.86(19) . . . . ?
C6 C9 C10 C11 -2.0(3) . . . . ?
C7 N2 C11 O1 176.7(2) . . . . ?
C7 N2 C11 C10 -3.0(3) . . . . ?
C9 C10 C11 O1 -175.7(2) . . . . ?
C12 C10 C11 O1 2.5(3) . . . . ?
C9 C10 C11 N2 4.1(3) . . . . ?
C12 C10 C11 N2 -177.76(18) . . . . ?
C9 C10 C12 N3 -155(100) . . . . ?
C11 C10 C12 N3 27(32) . . . . ?
